data_4505175
loop_
_publ_author_name
'Faller, J. W.'
'Sarantopoulos, Nikos'

_publ_section_title
;
 Crystallization-Induced Asymmetric Transformations in Crotyl Molybdenum
 Complexes&#x2020;
;
_journal_issue 6
_journal_name_full 'Crystal Growth &amp; Design'
_journal_page_first 2356
_journal_paper_doi 10.1021/cg050152b
_journal_volume 5
_journal_year 2005
_chemical_absolute_configuration
;
(S)-crotyl;(A)-molybdenum 
;
_chemical_formula_moiety 'C32 H31 Cl Mo O2 P2 '
_chemical_formula_sum 'C32 H31 Cl Mo O2 P2'
_chemical_formula_weight 640.94
_space_group_IT_number 19
_symmetry_cell_setting orthorhombic
_symmetry_Int_Tables_number 19
_symmetry_space_group_name_Hall 'P 2ac 2ab'
_symmetry_space_group_name_H-M 'P 21 21 21'
_cell_angle_alpha 90
_cell_angle_beta 90
_cell_angle_gamma 90
_cell_formula_units_Z 4
_cell_length_a 11.6715(4)
_cell_length_b 13.2581(4)
_cell_length_c 18.4734(6)
_cell_measurement_reflns_used 10839
_cell_measurement_temperature 183.2
_cell_measurement_theta_max 27.5
_cell_measurement_theta_min 1.0
_cell_volume 2858.61(16)
_computing_cell_refinement Denzo-SMN
_computing_data_collection 'Nonius Collect'
_computing_data_reduction Denzo-SMN
_computing_publication_material 'teXsan for Windows v. 1.06 (MSC 1999)'
_computing_structure_refinement 'teXsan for Windows v. 1.06 (MSC 1999)'
_computing_structure_solution
;
SIR92 (Altomare, et. al. 1994)
;
_diffrn_ambient_temperature 183.2
_diffrn_measurement_device 'Nonius Kappa CCD'
_diffrn_measurement_method \w
_diffrn_orient_matrix_UB_11 0.00000
_diffrn_orient_matrix_UB_12 0.00000
_diffrn_orient_matrix_UB_13 0.00000
_diffrn_orient_matrix_UB_21 0.00000
_diffrn_orient_matrix_UB_22 0.00000
_diffrn_orient_matrix_UB_23 0.00000
_diffrn_orient_matrix_UB_31 0.00000
_diffrn_orient_matrix_UB_32 0.00000
_diffrn_orient_matrix_UB_33 0.00000
_diffrn_radiation_detector CCD
_diffrn_radiation_monochromator graphite
_diffrn_radiation_source 'X-ray tube'
_diffrn_radiation_type 'Mo K\a'
_diffrn_radiation_wavelength 0.7107
_diffrn_reflns_av_R_equivalents 0.06130
_diffrn_reflns_av_sigmaI/netI 0.121
_diffrn_reflns_limit_h_max 15
_diffrn_reflns_limit_h_min -15
_diffrn_reflns_limit_k_max 17
_diffrn_reflns_limit_k_min -17
_diffrn_reflns_limit_l_max 23
_diffrn_reflns_limit_l_min -22
_diffrn_reflns_number 17760
_diffrn_reflns_reduction_process 'Lp corrections applied'
_diffrn_reflns_theta_max 27.48
_diffrn_reflns_theta_min 1.53
_diffrn_standards_decay_% 0.00
_diffrn_standards_interval_count 0
_diffrn_standards_number 0
_exptl_absorpt_coefficient_mu 0.692
_exptl_absorpt_correction_T_max 0.891
_exptl_absorpt_correction_T_min 0.808
_exptl_absorpt_correction_type multi-scan
_exptl_absorpt_process_details
;
 multi-scan from symmetry-related measurements (Blessing 1995)
SORTAV  R.H Blessing,  Acta Cryst., A51, 33-37 (1995),
        J. Appl. Cryst., 30, 421-426 (1997).
;
_exptl_crystal_colour orange
_exptl_crystal_density_diffrn 1.489
_exptl_crystal_density_meas ?
_exptl_crystal_description prism
_exptl_crystal_F_000 1312.00
_exptl_crystal_size_max 0.19
_exptl_crystal_size_mid 0.17
_exptl_crystal_size_min 0.17
_refine_diff_density_max 0.47
_refine_diff_density_min -0.48
_refine_ls_abs_structure_details
;
inversion of coordinates(R = 3.44,Rw = 3.57 compared to R = 3.44,Rw = 3.57)
;
_refine_ls_extinction_method none
_refine_ls_goodness_of_fit_all 0.759
_refine_ls_goodness_of_fit_ref 0.730
_refine_ls_hydrogen_treatment noref
_refine_ls_matrix_type full
_refine_ls_number_constraints 0
_refine_ls_number_parameters 343
_refine_ls_number_reflns 2724
_refine_ls_number_restraints 0
_refine_ls_R_factor_all 0.0596
_refine_ls_R_factor_gt 0.0340
_refine_ls_shift/su_max 0.0000
_refine_ls_shift/su_mean 0.0000
_refine_ls_structure_factor_coef F
_refine_ls_weighting_details 'w = 1/[\s^2^(Fo) + 0.00002|Fo|^2^]'
_refine_ls_weighting_scheme sigma
_refine_ls_wR_factor_all 0.0410
_refine_ls_wR_factor_ref 0.0340
_reflns_number_gt 2724
_reflns_number_total 7896
_reflns_threshold_expression I>2.00\s(I)
_cod_data_source_file cg050152bsi20050414_032004.cif
_cod_data_source_block '_2132crotylMo(diphos)(CO)2'
_cod_depositor_comments
;
The following automatic conversions were performed:

'_exptl_crystal_density_meas' value 'not measured' was changed to '?'
- the value is perceived as not measured.

Automatic conversion script
Id: cif_fix_values 3008 2015-01-20 13:52:24Z robertas 
;
_cod_original_cell_volume 2858.6(1)
_cod_original_sg_symbol_H-M 'P 21 21 21 '
_cod_original_formula_sum 'C32 H31 Cl Mo O2 P2 '
_cod_database_code 4505175

loop_
_symmetry_equiv_pos_as_xyz
'   +x,   +y,   +z'
'1/2-x,   -y,1/2+z'
'1/2+x,1/2-y,   -z'
'   -x,1/2+y,1/2-z'

loop_
_atom_site_label
_atom_site_fract_x
_atom_site_fract_y
_atom_site_fract_z
_atom_site_U_iso_or_equiv
_atom_site_occupancy
_atom_site_adp_type
_atom_site_calc_flag
Mo(1) 0.02396(4) 0.40132(4) 0.43135(3) 0.02079(12) 1.000 Uani d
Cl(1) 0.00356(13) 0.50680(11) 0.31723(8) 0.0279(4) 1.000 Uani d
P(1) 0.20020(13) 0.51891(12) 0.43702(9) 0.0211(4) 1.000 Uani d
P(2) -0.05978(13) 0.55993(12) 0.48689(8) 0.0213(4) 1.000 Uani d
O(1) 0.0107(4) 0.3005(4) 0.5835(2) 0.047(2) 1.000 Uani d
O(2) -0.2201(4) 0.3073(4) 0.4119(3) 0.048(2) 1.000 Uani d
C(1) 0.1636(6) 0.2771(5) 0.4416(4) 0.036(2) 1.000 Uani d
C(2) 0.1327(5) 0.2909(5) 0.3681(3) 0.028(2) 1.000 Uani d
C(3) 0.0238(6) 0.2570(5) 0.3486(3) 0.033(2) 1.000 Uani d
C(4) -0.0231(7) 0.2638(5) 0.2737(4) 0.050(2) 1.000 Uani d
C(5) 0.0170(6) 0.3398(5) 0.5270(3) 0.034(2) 1.000 Uani d
C(6) -0.1299(6) 0.3411(5) 0.4193(4) 0.029(2) 1.000 Uani d
C(7) 0.1463(5) 0.6487(4) 0.4432(3) 0.022(2) 1.000 Uani d
C(8) 0.0533(5) 0.6536(4) 0.5026(3) 0.023(2) 1.000 Uani d
C(9) 0.2957(5) 0.5192(5) 0.3586(3) 0.024(2) 1.000 Uani d
C(10) 0.2961(5) 0.5969(5) 0.3076(3) 0.029(2) 1.000 Uani d
C(11) 0.3699(5) 0.5935(6) 0.2487(3) 0.034(2) 1.000 Uani d
C(12) 0.4411(6) 0.5112(6) 0.2383(4) 0.039(2) 1.000 Uani d
C(13) 0.4397(6) 0.4336(5) 0.2874(4) 0.035(2) 1.000 Uani d
C(14) 0.3695(6) 0.4380(5) 0.3475(4) 0.031(2) 1.000 Uani d
C(15) 0.3048(5) 0.5148(5) 0.5114(3) 0.024(2) 1.000 Uani d
C(16) 0.4143(5) 0.5559(5) 0.5032(3) 0.032(2) 1.000 Uani d
C(17) 0.4915(5) 0.5543(5) 0.5598(3) 0.031(2) 1.000 Uani d
C(18) 0.4603(6) 0.5153(5) 0.6250(3) 0.030(2) 1.000 Uani d
C(19) 0.3523(6) 0.4750(6) 0.6345(3) 0.036(2) 1.000 Uani d
C(20) 0.2749(5) 0.4742(5) 0.5775(4) 0.031(2) 1.000 Uani d
C(21) -0.1323(5) 0.5542(4) 0.5749(3) 0.022(2) 1.000 Uani d
C(22) -0.1344(5) 0.6362(4) 0.6221(3) 0.025(2) 1.000 Uani d
C(23) -0.1909(5) 0.6288(5) 0.6873(3) 0.028(2) 1.000 Uani d
C(24) -0.2438(6) 0.5410(5) 0.7082(3) 0.030(2) 1.000 Uani d
C(25) -0.2444(5) 0.4595(5) 0.6623(4) 0.030(2) 1.000 Uani d
C(26) -0.1900(5) 0.4655(5) 0.5957(3) 0.026(2) 1.000 Uani d
C(27) -0.1680(5) 0.6219(4) 0.4303(3) 0.021(2) 1.000 Uani d
C(28) -0.2717(5) 0.5729(5) 0.4185(3) 0.030(2) 1.000 Uani d
C(29) -0.3528(5) 0.6113(6) 0.3721(4) 0.036(2) 1.000 Uani d
C(30) -0.3312(6) 0.7018(6) 0.3375(3) 0.037(2) 1.000 Uani d
C(31) -0.2306(6) 0.7518(5) 0.3491(4) 0.037(2) 1.000 Uani d
C(32) -0.1492(5) 0.7126(5) 0.3947(3) 0.027(2) 1.000 Uani d
H(1) 0.2366 0.2986 0.4582 0.044 1.000 Uiso c
H(2) 0.1114 0.2462 0.4742 0.044 1.000 Uiso c
H(3) 0.1831 0.3215 0.3342 0.033 1.000 Uiso c
H(4) -0.0231 0.2278 0.3850 0.039 1.000 Uiso c
H(5) 0.0232 0.3079 0.2457 0.060 1.000 Uiso c
H(6) -0.0992 0.2890 0.2754 0.060 1.000 Uiso c
H(7) -0.0232 0.1986 0.2522 0.060 1.000 Uiso c
H(8) 0.2074 0.6930 0.4553 0.026 1.000 Uiso c
H(9) 0.1143 0.6683 0.3981 0.026 1.000 Uiso c
H(10) 0.0201 0.7190 0.5026 0.027 1.000 Uiso c
H(11) 0.0878 0.6409 0.5482 0.027 1.000 Uiso c
H(12) 0.2456 0.6525 0.3133 0.035 1.000 Uiso c
H(13) 0.3715 0.6480 0.2153 0.041 1.000 Uiso c
H(14) 0.4905 0.5084 0.1975 0.047 1.000 Uiso c
H(15) 0.4875 0.3765 0.2801 0.042 1.000 Uiso c
H(16) 0.3715 0.3847 0.3819 0.037 1.000 Uiso c
H(17) 0.4359 0.5851 0.4583 0.038 1.000 Uiso c
H(18) 0.5666 0.5804 0.5532 0.037 1.000 Uiso c
H(19) 0.5130 0.5159 0.6642 0.036 1.000 Uiso c
H(20) 0.3309 0.4477 0.6801 0.044 1.000 Uiso c
H(21) 0.2011 0.4455 0.5840 0.037 1.000 Uiso c
H(22) -0.0968 0.6971 0.6092 0.030 1.000 Uiso c
H(23) -0.1934 0.6857 0.7186 0.034 1.000 Uiso c
H(24) -0.2798 0.5366 0.7542 0.037 1.000 Uiso c
H(25) -0.2820 0.3990 0.6762 0.036 1.000 Uiso c
H(26) -0.1918 0.4093 0.5638 0.031 1.000 Uiso c
H(27) -0.2868 0.5113 0.4430 0.035 1.000 Uiso c
H(28) -0.4226 0.5762 0.3639 0.044 1.000 Uiso c
H(29) -0.3867 0.7294 0.3054 0.044 1.000 Uiso c
H(30) -0.2169 0.8143 0.3254 0.044 1.000 Uiso c
H(31) -0.0792 0.7478 0.4019 0.033 1.000 Uiso c

loop_
_atom_site_aniso_label
_atom_site_aniso_U_11
_atom_site_aniso_U_22
_atom_site_aniso_U_33
_atom_site_aniso_U_12
_atom_site_aniso_U_13
_atom_site_aniso_U_23
Mo(1) 0.0208(2) 0.0197(2) 0.0219(3) -0.0009(3) 0.0003(3) -0.0001(3)
Cl(1) 0.0306(9) 0.0288(8) 0.0244(7) 0.0002(7) -0.0009(7) -0.0012(7)
P(1) 0.0196(8) 0.0244(8) 0.0195(8) 0.0004(7) 0.0006(8) -0.0010(8)
P(2) 0.0210(8) 0.0227(8) 0.0203(8) -0.0015(7) 0.0012(7) -0.0024(7)
O(1) 0.052(3) 0.051(3) 0.036(3) 0.001(3) 0.005(3) 0.018(2)
O(2) 0.031(3) 0.050(3) 0.065(4) -0.016(3) 0.004(3) -0.008(3)
C(1) 0.035(4) 0.039(4) 0.035(4) 0.005(3) -0.002(4) 0.002(4)
C(2) 0.025(4) 0.026(4) 0.032(4) 0.002(3) 0.001(3) -0.007(3)
C(3) 0.036(4) 0.029(4) 0.034(4) 0.002(4) 0.003(4) -0.011(3)
C(4) 0.060(5) 0.041(4) 0.048(5) -0.006(5) -0.006(5) -0.017(4)
C(5) 0.036(4) 0.030(4) 0.035(4) -0.002(4) 0.001(4) -0.004(3)
C(6) 0.030(4) 0.030(4) 0.027(4) -0.002(3) 0.007(3) 0.004(3)
C(7) 0.020(3) 0.022(3) 0.024(4) -0.006(3) 0.003(3) -0.002(3)
C(8) 0.023(3) 0.024(3) 0.021(3) 0.002(3) -0.002(3) -0.001(3)
C(9) 0.024(4) 0.030(4) 0.019(3) -0.006(3) 0.003(3) -0.005(3)
C(10) 0.022(3) 0.040(4) 0.025(3) -0.003(4) 0.003(3) -0.005(4)
C(11) 0.025(3) 0.054(4) 0.023(3) -0.002(4) 0.006(3) 0.003(4)
C(12) 0.024(4) 0.061(5) 0.032(4) -0.014(4) 0.010(3) -0.010(4)
C(13) 0.028(4) 0.044(4) 0.034(4) 0.001(3) 0.007(3) -0.015(3)
C(14) 0.030(4) 0.034(4) 0.028(4) 0.002(3) 0.004(3) -0.000(3)
C(15) 0.020(3) 0.026(4) 0.025(3) 0.001(3) -0.001(3) -0.003(3)
C(16) 0.030(4) 0.039(4) 0.026(4) -0.007(3) 0.003(3) 0.003(3)
C(17) 0.025(4) 0.033(3) 0.036(4) -0.002(3) -0.003(3) -0.006(3)
C(18) 0.029(4) 0.041(4) 0.021(3) 0.001(4) -0.009(3) -0.004(3)
C(19) 0.036(4) 0.049(5) 0.024(4) 0.004(4) 0.002(3) 0.008(3)
C(20) 0.023(3) 0.043(4) 0.028(4) -0.002(3) -0.001(3) 0.006(3)
C(21) 0.018(3) 0.029(3) 0.019(3) 0.001(3) 0.004(3) 0.003(3)
C(22) 0.023(3) 0.025(3) 0.027(4) 0.004(3) 0.003(3) -0.002(3)
C(23) 0.028(4) 0.034(4) 0.023(3) 0.007(3) 0.004(3) -0.009(3)
C(24) 0.022(4) 0.047(5) 0.023(4) 0.005(4) 0.004(3) 0.004(3)
C(25) 0.021(4) 0.042(4) 0.028(4) -0.005(3) 0.002(3) 0.006(3)
C(26) 0.022(3) 0.028(4) 0.029(4) -0.004(3) -0.002(3) -0.001(3)
C(27) 0.017(3) 0.029(4) 0.017(3) 0.004(3) 0.003(3) -0.003(3)
C(28) 0.027(4) 0.037(4) 0.025(4) -0.005(3) 0.002(3) 0.004(3)
C(29) 0.021(3) 0.051(5) 0.037(4) -0.001(4) -0.003(3) -0.004(4)
C(30) 0.026(4) 0.057(5) 0.028(4) 0.015(4) -0.003(3) 0.002(4)
C(31) 0.039(4) 0.031(4) 0.040(4) 0.003(4) -0.003(4) 0.011(3)
C(32) 0.024(4) 0.023(4) 0.035(4) -0.001(3) -0.002(3) -0.001(3)

loop_
_atom_type_symbol
_atom_type_oxidation_number
_atom_type_number_in_cell
_atom_type_scat_dispersion_real
_atom_type_scat_dispersion_imag
_atom_type_scat_source
C 0 128 0.002 0.002
;International Tables for Crystallography
(1992, Vol. C, Table 6.1.1.2)
;
H 0 124 0.000 0.000
;International Tables for Crystallography
(1992, Vol. C, Table 6.1.1.2)
;
Cl 0 4 0.132 0.159
;International Tables for Crystallography
(1992, Vol. C, Tables 4.2.6.8 and 6.1.1.1)
;
Mo 0 4 -1.825 0.688
;International Tables for Crystallography
(1992, Vol. C, Tables 4.2.6.8 and 6.1.1.1)
;
O 0 8 0.008 0.006
;International Tables for Crystallography
(1992, Vol. C, Table 6.1.1.2)
;
P 0 8 0.090 0.095
;International Tables for Crystallography
(1992, Vol. C, Table 6.1.1.2)
;

loop_
_geom_angle_atom_site_label_1
_geom_angle_atom_site_label_2
_geom_angle_atom_site_label_3
_geom_angle
_geom_angle_publ_flag
Cl(1) Mo(1) P(1) 77.06(4) ?
Cl(1) Mo(1) P(2) 80.97(4) ?
Cl(1) Mo(1) C(1) 121.5(2) ?
Cl(1) Mo(1) C(2) 88.9(1) ?
Cl(1) Mo(1) C(3) 84.94(13) ?
Cl(1) Mo(1) C(5) 168.3(2) ?
Cl(1) Mo(1) C(6) 92.5(2) ?
P(1) Mo(1) P(2) 77.88(4) ?
P(1) Mo(1) C(1) 82.3(1) ?
P(1) Mo(1) C(2) 88.0(1) ?
P(1) Mo(1) C(3) 119.8(1) ?
P(1) Mo(1) C(5) 104.4(2) ?
P(1) Mo(1) C(6) 166.2(2) ?
P(2) Mo(1) C(1) 145.6(2) ?
P(2) Mo(1) C(2) 164.1(1) ?
P(2) Mo(1) C(3) 154.2(1) ?
P(2) Mo(1) C(5) 88.0(2) ?
P(2) Mo(1) C(6) 91.7(2) ?
C(1) Mo(1) C(2) 35.9(2) ?
C(1) Mo(1) C(3) 59.9(2) ?
C(1) Mo(1) C(5) 70.0(2) ?
C(1) Mo(1) C(6) 111.1(2) ?
C(2) Mo(1) C(3) 34.2(2) ?
C(2) Mo(1) C(5) 102.8(2) ?
C(2) Mo(1) C(6) 101.0(2) ?
C(3) Mo(1) C(5) 103.8(2) ?
C(3) Mo(1) C(6) 67.3(2) ?
C(5) Mo(1) C(6) 84.0(2) ?
Mo(1) P(1) C(7) 107.2(2) ?
Mo(1) P(1) C(9) 117.1(2) ?
Mo(1) P(1) C(15) 122.8(2) ?
C(7) P(1) C(9) 104.9(2) ?
C(7) P(1) C(15) 102.0(2) ?
C(9) P(1) C(15) 100.8(2) ?
Mo(1) P(2) C(8) 110.4(2) ?
Mo(1) P(2) C(21) 120.1(2) ?
Mo(1) P(2) C(27) 114.0(2) ?
C(8) P(2) C(21) 102.7(2) ?
C(8) P(2) C(27) 106.4(2) ?
C(21) P(2) C(27) 101.9(2) ?
Mo(1) C(1) C(2) 69.6(3) ?
Mo(1) C(1) H(1) 116.2 no
Mo(1) C(1) H(2) 84.6 no
C(2) C(1) H(1) 120.0 no
C(2) C(1) H(2) 120.0 no
H(1) C(1) H(2) 120.0 no
Mo(1) C(2) C(1) 74.5(3) ?
Mo(1) C(2) C(3) 80.3(3) ?
Mo(1) C(2) H(3) 114.3 no
C(1) C(2) C(3) 116.0(5) ?
C(1) C(2) H(3) 122.0 no
C(3) C(2) H(3) 122.0 no
Mo(1) C(3) C(2) 65.5(3) ?
Mo(1) C(3) C(4) 122.2(4) ?
Mo(1) C(3) H(4) 82.8 no
C(2) C(3) C(4) 123.7(5) ?
C(2) C(3) H(4) 118.1 no
C(4) C(3) H(4) 118.1 no
C(3) C(4) H(5) 109.4 no
C(3) C(4) H(6) 109.5 no
C(3) C(4) H(7) 109.5 no
H(5) C(4) H(6) 109.5 no
H(5) C(4) H(7) 109.5 no
H(6) C(4) H(7) 109.5 no
Mo(1) C(5) O(1) 177.9(5) ?
Mo(1) C(6) O(2) 179.0(5) ?
P(1) C(7) C(8) 108.9(3) ?
P(1) C(7) H(8) 109.6 no
P(1) C(7) H(9) 109.6 no
C(8) C(7) H(8) 109.6 no
C(8) C(7) H(9) 109.6 no
H(8) C(7) H(9) 109.5 no
P(2) C(8) C(7) 111.4(3) ?
P(2) C(8) H(10) 109.0 no
P(2) C(8) H(11) 109.0 no
C(7) C(8) H(10) 109.0 no
C(7) C(8) H(11) 109.0 no
H(10) C(8) H(11) 109.5 no
P(1) C(9) C(10) 122.6(4) ?
P(1) C(9) C(14) 119.5(4) ?
C(10) C(9) C(14) 117.9(5) ?
C(9) C(10) C(11) 120.5(5) ?
C(9) C(10) H(12) 119.8 no
C(11) C(10) H(12) 119.8 no
C(10) C(11) C(12) 120.4(6) ?
C(10) C(11) H(13) 119.8 no
C(12) C(11) H(13) 119.8 no
C(11) C(12) C(13) 119.5(5) ?
C(11) C(12) H(14) 120.3 no
C(13) C(12) H(14) 120.2 no
C(12) C(13) C(14) 120.5(5) ?
C(12) C(13) H(15) 119.8 no
C(14) C(13) H(15) 119.7 no
C(9) C(14) C(13) 121.2(5) ?
C(9) C(14) H(16) 119.4 no
C(13) C(14) H(16) 119.4 no
P(1) C(15) C(16) 121.0(4) ?
P(1) C(15) C(20) 120.3(4) ?
C(16) C(15) C(20) 118.6(5) ?
C(15) C(16) C(17) 120.7(5) ?
C(15) C(16) H(17) 119.7 no
C(17) C(16) H(17) 119.7 no
C(16) C(17) C(18) 120.1(5) ?
C(16) C(17) H(18) 119.9 no
C(18) C(17) H(18) 120.0 no
C(17) C(18) C(19) 120.3(5) ?
C(17) C(18) H(19) 119.9 no
C(19) C(18) H(19) 119.9 no
C(18) C(19) C(20) 120.1(5) ?
C(18) C(19) H(20) 120.0 no
C(20) C(19) H(20) 120.0 no
C(15) C(20) C(19) 120.3(5) ?
C(15) C(20) H(21) 119.8 no
C(19) C(20) H(21) 119.9 no
P(2) C(21) C(22) 122.0(4) ?
P(2) C(21) C(26) 119.8(4) ?
C(22) C(21) C(26) 118.2(4) ?
C(21) C(22) C(23) 120.0(5) ?
C(21) C(22) H(22) 120.0 no
C(23) C(22) H(22) 120.0 no
C(22) C(23) C(24) 121.4(5) ?
C(22) C(23) H(23) 119.3 no
C(24) C(23) H(23) 119.3 no
C(23) C(24) C(25) 119.7(5) ?
C(23) C(24) H(24) 120.1 no
C(25) C(24) H(24) 120.1 no
C(24) C(25) C(26) 120.0(5) ?
C(24) C(25) H(25) 120.0 no
C(26) C(25) H(25) 120.0 no
C(21) C(26) C(25) 120.5(5) ?
C(21) C(26) H(26) 119.7 no
C(25) C(26) H(26) 119.7 no
P(2) C(27) C(28) 118.6(4) ?
P(2) C(27) C(32) 123.3(4) ?
C(28) C(27) C(32) 117.9(5) ?
C(27) C(28) C(29) 121.6(5) ?
C(27) C(28) H(27) 119.2 no
C(29) C(28) H(27) 119.2 no
C(28) C(29) C(30) 119.0(5) ?
C(28) C(29) H(28) 120.5 no
C(30) C(29) H(28) 120.5 no
C(29) C(30) C(31) 120.4(5) ?
C(29) C(30) H(29) 119.8 no
C(31) C(30) H(29) 119.8 no
C(30) C(31) C(32) 120.5(5) ?
C(30) C(31) H(30) 119.8 no
C(32) C(31) H(30) 119.7 no
C(27) C(32) C(31) 120.6(5) ?
C(27) C(32) H(31) 119.7 no
C(31) C(32) H(31) 119.7 no

loop_
_geom_bond_atom_site_label_1
_geom_bond_atom_site_label_2
_geom_bond_distance
_geom_bond_publ_flag
Mo(1) Cl(1) 2.5411(13) ?
Mo(1) P(1) 2.583(1) ?
Mo(1) P(2) 2.536(1) ?
Mo(1) C(1) 2.325(6) ?
Mo(1) C(2) 2.262(5) ?
Mo(1) C(3) 2.450(5) ?
Mo(1) C(5) 1.948(6) ?
Mo(1) C(6) 1.978(6) ?
P(1) C(7) 1.837(5) ?
P(1) C(9) 1.827(5) ?
P(1) C(15) 1.839(5) ?
P(2) C(8) 1.835(5) ?
P(2) C(21) 1.835(5) ?
P(2) C(27) 1.834(5) ?
O(1) C(5) 1.169(6) ?
O(2) C(6) 1.152(6) ?
C(1) C(2) 1.416(8) ?
C(1) H(1) 0.95 no
C(1) H(2) 0.95 no
C(2) C(3) 1.397(7) ?
C(2) H(3) 0.95 no
C(3) C(4) 1.490(8) ?
C(3) H(4) 0.95 no
C(4) H(5) 0.95 no
C(4) H(6) 0.95 no
C(4) H(7) 0.95 no
C(7) C(8) 1.544(7) ?
C(7) H(8) 0.95 no
C(7) H(9) 0.95 no
C(8) H(10) 0.95 no
C(8) H(11) 0.95 no
C(9) C(10) 1.396(7) ?
C(9) C(14) 1.395(7) ?
C(10) C(11) 1.389(7) ?
C(10) H(12) 0.95 no
C(11) C(12) 1.385(8) ?
C(11) H(13) 0.95 no
C(12) C(13) 1.372(8) ?
C(12) H(14) 0.95 no
C(13) C(14) 1.381(7) ?
C(13) H(15) 0.95 no
C(14) H(16) 0.95 no
C(15) C(16) 1.397(7) ?
C(15) C(20) 1.381(7) ?
C(16) C(17) 1.380(7) ?
C(16) H(17) 0.95 no
C(17) C(18) 1.360(7) ?
C(17) H(18) 0.95 no
C(18) C(19) 1.381(8) ?
C(18) H(19) 0.95 no
C(19) C(20) 1.386(7) ?
C(19) H(20) 0.95 no
C(20) H(21) 0.95 no
C(21) C(22) 1.393(7) ?
C(21) C(26) 1.408(7) ?
C(22) C(23) 1.378(7) ?
C(22) H(22) 0.95 no
C(23) C(24) 1.373(7) ?
C(23) H(23) 0.95 no
C(24) C(25) 1.373(7) ?
C(24) H(24) 0.95 no
C(25) C(26) 1.387(7) ?
C(25) H(25) 0.95 no
C(26) H(26) 0.95 no
C(27) C(28) 1.391(7) ?
C(27) C(32) 1.389(7) ?
C(28) C(29) 1.375(7) ?
C(28) H(27) 0.95 no
C(29) C(30) 1.383(8) ?
C(29) H(28) 0.95 no
C(30) C(31) 1.365(8) ?
C(30) H(29) 0.95 no
C(31) C(32) 1.373(7) ?
C(31) H(30) 0.95 no
C(32) H(31) 0.95 no

loop_
_geom_contact_atom_site_label_1
_geom_contact_atom_site_label_2
_geom_contact_distance
_geom_contact_site_symmetry_2
_geom_contact_publ_flag
Cl(1) C(18) 3.588(5) 2_564 no
O(1) O(2) 3.452(6) 3_556 no
O(2) C(1) 3.228(7) 3_456 no
C(11) C(19) 3.464(8) 2_564 no
C(12) C(23) 3.582(8) 2_564 no
C(13) C(23) 3.563(8) 2_564 no
C(17) C(32) 3.600(7) 3_566 no
C(18) C(25) 3.592(8) 1_655 no

loop_
_geom_torsion_atom_site_label_1
_geom_torsion_atom_site_label_2
_geom_torsion_atom_site_label_3
_geom_torsion_atom_site_label_4
_geom_torsion
_geom_torsion_publ_flag
Mo(1) P(1) C(7) C(8) 48.3(4) no
Mo(1) P(1) C(9) C(10) 103.5(4) no
Mo(1) P(1) C(9) C(14) -74.7(5) no
Mo(1) P(1) C(15) C(16) 160.7(4) no
Mo(1) P(1) C(15) C(20) -21.6(5) no
Mo(1) P(2) C(8) C(7) 34.4(4) no
Mo(1) P(2) C(21) C(22) 150.9(4) no
Mo(1) P(2) C(21) C(26) -30.5(5) no
Mo(1) P(2) C(27) C(28) 67.2(4) no
Mo(1) P(2) C(27) C(32) -108.4(4) no
Mo(1) C(1) C(2) C(3) -70.7(4) no
Mo(1) C(2) C(3) C(4) 113.6(5) no
Mo(1) C(3) C(2) C(1) 67.3(4) no
Cl(1) Mo(1) P(1) C(7) 62.5(2) no
Cl(1) Mo(1) P(1) C(9) -54.9(2) no
Cl(1) Mo(1) P(1) C(15) 179.8(2) no
Cl(1) Mo(1) P(2) C(8) -82.6(2) no
Cl(1) Mo(1) P(2) C(21) 158.3(2) no
Cl(1) Mo(1) P(2) C(27) 37.1(2) no
Cl(1) Mo(1) C(1) C(2) -27.6(4) no
Cl(1) Mo(1) C(2) C(1) 156.8(3) no
Cl(1) Mo(1) C(2) C(3) -82.7(3) no
Cl(1) Mo(1) C(3) C(2) 95.4(3) no
Cl(1) Mo(1) C(3) C(4) -20.3(5) no
Cl(1) Mo(1) C(5) O(1) 104(14) no
Cl(1) Mo(1) C(6) O(2) -36(28) no
P(1) Mo(1) P(2) C(8) -4.0(2) no
P(1) Mo(1) P(2) C(21) -123.1(2) no
P(1) Mo(1) P(2) C(27) 115.6(2) no
P(1) Mo(1) C(1) C(2) -97.2(3) no
P(1) Mo(1) C(2) C(1) 79.7(3) no
P(1) Mo(1) C(2) C(3) -159.8(3) no
P(1) Mo(1) C(3) C(2) 23.5(4) no
P(1) Mo(1) C(3) C(4) -92.2(5) no
P(1) Mo(1) C(5) O(1) -161(14) no
P(1) Mo(1) C(6) O(2) 5(29) no
P(1) C(7) C(8) P(2) -54.1(4) no
P(1) C(9) C(10) C(11) -179.6(4) no
P(1) C(9) C(14) C(13) 177.4(4) no
P(1) C(15) C(16) C(17) 178.7(4) no
P(1) C(15) C(20) C(19) -177.3(5) no
P(2) Mo(1) P(1) C(7) -20.9(2) no
P(2) Mo(1) P(1) C(9) -138.2(2) no
P(2) Mo(1) P(1) C(15) 96.4(2) no
P(2) Mo(1) C(1) C(2) -152.3(3) no
P(2) Mo(1) C(2) C(1) 106.7(6) no
P(2) Mo(1) C(2) C(3) -132.7(5) no
P(2) Mo(1) C(3) C(2) 152.5(3) no
P(2) Mo(1) C(3) C(4) 36.8(7) no
P(2) Mo(1) C(5) O(1) 122(14) no
P(2) Mo(1) C(6) O(2) 45(28) no
P(2) C(21) C(22) C(23) 179.3(4) no
P(2) C(21) C(26) C(25) 179.4(4) no
P(2) C(27) C(28) C(29) -174.7(4) no
P(2) C(27) C(32) C(31) 175.4(4) no
O(1) C(5) Mo(1) C(1) -85(14) no
O(1) C(5) Mo(1) C(2) -69(14) no
O(1) C(5) Mo(1) C(3) -34(14) no
O(1) C(5) Mo(1) C(6) 30(14) no
O(2) C(6) Mo(1) C(1) -161(28) no
O(2) C(6) Mo(1) C(2) -125(28) no
O(2) C(6) Mo(1) C(3) -119(28) no
O(2) C(6) Mo(1) C(5) 133(28) no
C(1) Mo(1) P(1) C(7) -172.6(2) no
C(1) Mo(1) P(1) C(9) 70.1(3) no
C(1) Mo(1) P(1) C(15) -55.3(2) no
C(1) Mo(1) P(2) C(8) 52.2(3) no
C(1) Mo(1) P(2) C(21) -66.9(3) no
C(1) Mo(1) P(2) C(27) 171.9(3) no
C(1) Mo(1) C(2) C(3) 120.6(5) no
C(1) Mo(1) C(3) C(2) -35.7(3) no
C(1) Mo(1) C(3) C(4) -151.5(6) no
C(1) C(2) Mo(1) C(3) -120.6(5) no
C(1) C(2) Mo(1) C(5) -24.7(4) no
C(1) C(2) Mo(1) C(6) -110.9(4) no
C(1) C(2) C(3) C(4) -179.1(5) no
C(2) Mo(1) P(1) C(7) 151.8(2) no
C(2) Mo(1) P(1) C(9) 34.4(3) no
C(2) Mo(1) P(1) C(15) -90.9(2) no
C(2) Mo(1) P(2) C(8) -31.6(6) no
C(2) Mo(1) P(2) C(21) -150.8(5) no
C(2) Mo(1) P(2) C(27) 88.0(6) no
C(2) Mo(1) C(3) C(4) -115.7(6) no
C(2) C(1) Mo(1) C(3) 34.0(3) no
C(2) C(1) Mo(1) C(5) 154.3(4) no
C(2) C(1) Mo(1) C(6) 79.4(4) no
C(2) C(3) Mo(1) C(5) -92.4(4) no
C(2) C(3) Mo(1) C(6) -169.7(4) no
C(3) Mo(1) P(1) C(7) 138.8(2) no
C(3) Mo(1) P(1) C(9) 21.5(3) no
C(3) Mo(1) P(1) C(15) -103.9(2) no
C(3) Mo(1) P(2) C(8) -140.4(3) no
C(3) Mo(1) P(2) C(21) 100.5(4) no
C(3) Mo(1) P(2) C(27) -20.7(4) no
C(3) C(2) Mo(1) C(5) 95.9(4) no
C(3) C(2) Mo(1) C(6) 9.7(4) no
C(4) C(3) Mo(1) C(5) 151.9(5) no
C(4) C(3) Mo(1) C(6) 74.6(5) no
C(5) Mo(1) P(1) C(7) -105.6(2) no
C(5) Mo(1) P(1) C(9) 137.1(3) no
C(5) Mo(1) P(1) C(15) 11.7(3) no
C(5) Mo(1) P(2) C(8) 101.2(2) no
C(5) Mo(1) P(2) C(21) -17.9(3) no
C(5) Mo(1) P(2) C(27) -139.1(2) no
C(6) Mo(1) P(1) C(7) 21.0(7) no
C(6) Mo(1) P(1) C(9) -96.4(7) no
C(6) Mo(1) P(1) C(15) 138.2(7) no
C(6) Mo(1) P(2) C(8) -174.8(2) no
C(6) Mo(1) P(2) C(21) 66.0(2) no
C(6) Mo(1) P(2) C(27) -55.2(2) no
C(7) P(1) C(9) C(10) -15.1(5) no
C(7) P(1) C(9) C(14) 166.7(4) no
C(7) P(1) C(15) C(16) -79.5(5) no
C(7) P(1) C(15) C(20) 98.1(5) no
C(7) C(8) P(2) C(21) 163.7(3) no
C(7) C(8) P(2) C(27) -89.7(4) no
C(8) P(2) C(21) C(22) 28.0(5) no
C(8) P(2) C(21) C(26) -153.4(4) no
C(8) P(2) C(27) C(28) -171.0(4) no
C(8) P(2) C(27) C(32) 13.4(5) no
C(8) C(7) P(1) C(9) 173.3(3) no
C(8) C(7) P(1) C(15) -81.9(4) no
C(9) P(1) C(15) C(16) 28.4(5) no
C(9) P(1) C(15) C(20) -154.0(5) no
C(9) C(10) C(11) C(12) 2.4(8) no
C(9) C(14) C(13) C(12) 2.2(9) no
C(10) C(9) P(1) C(15) -120.7(5) no
C(10) C(9) C(14) C(13) -0.9(8) no
C(10) C(11) C(12) C(13) -1.1(9) no
C(11) C(10) C(9) C(14) -1.3(8) no
C(11) C(12) C(13) C(14) -1.1(9) no
C(14) C(9) P(1) C(15) 61.0(5) no
C(15) C(16) C(17) C(18) -2.0(9) no
C(15) C(20) C(19) C(18) -0.9(9) no
C(16) C(15) C(20) C(19) 0.4(9) no
C(16) C(17) C(18) C(19) 1.6(9) no
C(17) C(16) C(15) C(20) 1.0(8) no
C(17) C(18) C(19) C(20) -0.1(9) no
C(21) P(2) C(27) C(28) -63.8(5) no
C(21) P(2) C(27) C(32) 120.6(5) no
C(21) C(22) C(23) C(24) 1.6(8) no
C(21) C(26) C(25) C(24) 1.1(8) no
C(22) C(21) P(2) C(27) -82.1(4) no
C(22) C(21) C(26) C(25) -1.9(8) no
C(22) C(23) C(24) C(25) -2.4(8) no
C(23) C(22) C(21) C(26) 0.6(8) no
C(23) C(24) C(25) C(26) 1.1(8) no
C(26) C(21) P(2) C(27) 96.6(4) no
C(27) C(28) C(29) C(30) -1.2(9) no
C(27) C(32) C(31) C(30) -0.6(9) no
C(28) C(27) C(32) C(31) -0.2(8) no
C(28) C(29) C(30) C(31) 0.3(9) no
C(29) C(28) C(27) C(32) 1.1(8) no
C(29) C(30) C(31) C(32) 0.6(9) no
